data_7150041
loop_
_publ_author_name
'Jacobs, Ayesha'
'Nassimbeni, Luigi R.'
'Su, Hong'
'Taljaard, Benjamin'

_publ_section_title
;
 Xanthenol clathrates: structure, thermal stability, guest exchange and
 kinetics of desolvation.
;
_journal_issue 7
_journal_name_full 'Organic &amp; biomolecular chemistry'
_journal_page_first 1319
_journal_page_last 1322
_journal_paper_doi 10.1039/b416331a
_journal_volume 3
_journal_year 2005
_chemical_formula_moiety 'C20 H16 O3.C3 H3'
_chemical_formula_sum 'C23 H19 O3'
_chemical_formula_weight 343.38
_chemical_name_common '9-(4-methoxyphenyl)-9H-xanthen-9-ol benzene clathrate'
_chemical_name_systematic
;
9-(4-methoxyphenyl)-9H-xanthen-9-ol benzene clathrate
;
_space_group_IT_number 2
_symmetry_cell_setting triclinic
_symmetry_space_group_name_Hall '-P 1'
_symmetry_space_group_name_H-M 'P -1'
_atom_sites_solution_hydrogens geom
_atom_sites_solution_primary direct
_atom_sites_solution_secondary difmap
_audit_creation_method SHELXL-97
_cell_angle_alpha 97.5410(10)
_cell_angle_beta 104.0530(10)
_cell_angle_gamma 109.4050(10)
_cell_formula_units_Z 2
_cell_length_a 8.37570(10)
_cell_length_b 9.10040(10)
_cell_length_c 12.6928(2)
_cell_measurement_reflns_used 'All data'
_cell_measurement_temperature 113(2)
_cell_volume 861.14(2)
_computing_cell_refinement 'DENZO-SMN (Otwinowski & Minor, 1997)'
_computing_data_collection 'COLLECT (2000)'
_computing_data_reduction 'DENZO-SMN (Otwinowski & Minor, 1997)'
_computing_molecular_graphics 'X-seed (Barbour, 2001)'
_computing_publication_material 'SHELXL-97 (Sheldrick, 1997)'
_computing_structure_refinement 'SHELXL-97 (Sheldrick, 1997)'
_computing_structure_solution 'SHELXS-97 (Sheldrick, 1990)'
_diffrn_ambient_temperature 113(2)
_diffrn_measured_fraction_theta_full 0.990
_diffrn_measured_fraction_theta_max 0.990
_diffrn_measurement_device_type 'Nonius Kappa CCD diffractometer'
_diffrn_measurement_method '1\% \f scans and \w scans'
_diffrn_radiation_monochromator graphite
_diffrn_radiation_source 'fine-focus sealed tube'
_diffrn_radiation_type MoK\a
_diffrn_radiation_wavelength 0.71073
_diffrn_reflns_av_R_equivalents 0.0139
_diffrn_reflns_av_sigmaI/netI 0.0267
_diffrn_reflns_limit_h_max 10
_diffrn_reflns_limit_h_min -10
_diffrn_reflns_limit_k_max 11
_diffrn_reflns_limit_k_min -11
_diffrn_reflns_limit_l_max 16
_diffrn_reflns_limit_l_min -16
_diffrn_reflns_number 7360
_diffrn_reflns_theta_full 27.54
_diffrn_reflns_theta_max 27.54
_diffrn_reflns_theta_min 3.48
_exptl_absorpt_coefficient_mu 0.087
_exptl_absorpt_correction_T_max 0.9744
_exptl_absorpt_correction_T_min 0.9661
_exptl_crystal_colour colourless
_exptl_crystal_density_diffrn 1.324
_exptl_crystal_density_method 'not measured'
_exptl_crystal_description cuboid
_exptl_crystal_F_000 362
_exptl_crystal_size_max 0.40
_exptl_crystal_size_mid 0.35
_exptl_crystal_size_min 0.30
_refine_diff_density_max 0.297
_refine_diff_density_min -0.274
_refine_diff_density_rms 0.058
_refine_ls_extinction_method none
_refine_ls_goodness_of_fit_ref 1.048
_refine_ls_hydrogen_treatment mixed
_refine_ls_matrix_type full
_refine_ls_number_parameters 240
_refine_ls_number_reflns 3932
_refine_ls_number_restraints 2
_refine_ls_restrained_S_all 1.048
_refine_ls_R_factor_all 0.0486
_refine_ls_R_factor_gt 0.0396
_refine_ls_shift/su_max 0.001
_refine_ls_shift/su_mean 0.000
_refine_ls_structure_factor_coef Fsqd
_refine_ls_weighting_details 'calc w=1/[\s^2^(Fo^2^)+(0.0560P)^2^+0.2666P] where P=(Fo^2^+2Fc^2^)/3'
_refine_ls_weighting_scheme calc
_refine_ls_wR_factor_gt 0.1032
_refine_ls_wR_factor_ref 0.1087
_reflns_number_gt 3323
_reflns_number_total 3932
_reflns_threshold_expression >2sigma(I)
_cod_data_source_file b416331a.txt
_cod_data_source_block c:\struct~1\a1benzen\a1benzen
_cod_depositor_comments
;
The following automatic conversions were performed:
'_symmetry_cell_setting' value 'Triclinic' changed to 'triclinic'
according to '/home/saulius/struct/CIF-dictionaries/cif_core.dic'
dictionary named 'cif_core.dic' version 2.4.1 from 2010-06-29.

Automatic conversion script
Id: cif_fix_enum 1527 2010-12-29 10:47:43Z saulius 
;
_cod_original_cell_volume 861.135(19)
_cod_original_sg_symbol_H-M P-1
_cod_database_code 7150041

loop_
_symmetry_equiv_pos_as_xyz
'x, y, z'
'-x, -y, -z'

loop_
_atom_site_label
_atom_site_type_symbol
_atom_site_fract_x
_atom_site_fract_y
_atom_site_fract_z
_atom_site_U_iso_or_equiv
_atom_site_adp_type
_atom_site_occupancy
_atom_site_symmetry_multiplicity
_atom_site_calc_flag
_atom_site_refinement_flags
_atom_site_disorder_assembly
_atom_site_disorder_group
O1 O -0.28900(10) 0.20799(9) 0.46642(6) 0.01629(18) Uani 1 1 d D . .
H1 H -0.2041(18) 0.3060(13) 0.5149(12) 0.043(5) Uiso 1 1 d D . .
O2 O 0.04079(10) 0.49768(9) 0.38176(7) 0.01771(19) Uani 1 1 d . . .
H2 H -0.1110 -0.0222 0.3757 0.021 Uiso 1 1 calc R . .
O3 O -0.78200(11) -0.37959(10) 0.07044(7) 0.0236(2) Uani 1 1 d . . .
H3 H 0.1847 0.0027 0.4231 0.023 Uiso 1 1 calc R . .
C1 C -0.06645(14) 0.21222(13) 0.37570(9) 0.0144(2) Uani 1 1 d . . .
C2 C -0.02002(15) 0.07973(14) 0.38725(9) 0.0175(2) Uani 1 1 d . . .
C3 C 0.15589(16) 0.09406(14) 0.41518(10) 0.0191(2) Uani 1 1 d . . .
C3G C -0.0153(2) -0.0784(2) 0.08491(13) 0.0405(4) Uani 1 1 d . . .
C4 C 0.29037(15) 0.24250(14) 0.43158(10) 0.0195(2) Uani 1 1 d . . .
H4 H 0.4111 0.2528 0.4519 0.023 Uiso 1 1 calc R . .
C5 C 0.24830(15) 0.37493(14) 0.41839(10) 0.0186(2) Uani 1 1 d . . .
H5 H 0.3392 0.4761 0.4279 0.022 Uiso 1 1 calc R . .
C6 C 0.07082(15) 0.35799(13) 0.39101(9) 0.0150(2) Uani 1 1 d . . .
C7 C -0.27835(15) 0.34444(13) 0.31604(9) 0.0151(2) Uani 1 1 d . . .
C8 C -0.44643(15) 0.34484(14) 0.26474(10) 0.0193(2) Uani 1 1 d . . .
H8 H -0.5487 0.2493 0.2479 0.023 Uiso 1 1 calc R . .
C9 C -0.46628(16) 0.48196(15) 0.23819(10) 0.0225(3) Uani 1 1 d . . .
H9 H -0.5814 0.4802 0.2042 0.027 Uiso 1 1 calc R . .
C10 C -0.31717(17) 0.62240(14) 0.26143(10) 0.0218(3) Uani 1 1 d . . .
H10 H -0.3308 0.7171 0.2446 0.026 Uiso 1 1 calc R . .
C11 C -0.14970(16) 0.62405(14) 0.30885(10) 0.0190(2) Uani 1 1 d . . .
H11 H -0.0474 0.7189 0.3236 0.023 Uiso 1 1 calc R . .
C12 C -0.13247(15) 0.48493(13) 0.33487(9) 0.0156(2) Uani 1 1 d . . .
C13 C -0.25639(14) 0.20148(13) 0.35915(9) 0.0140(2) Uani 1 1 d . . .
C14 C -0.39349(14) 0.04324(13) 0.28271(9) 0.0142(2) Uani 1 1 d . . .
C15 C -0.52224(15) -0.06129(14) 0.31854(9) 0.0171(2) Uani 1 1 d . . .
H15 H -0.5228 -0.0365 0.3935 0.021 Uiso 1 1 calc R . .
C16 C -0.64949(15) -0.20121(14) 0.24551(10) 0.0187(2) Uani 1 1 d . . .
H16 H -0.7365 -0.2717 0.2708 0.022 Uiso 1 1 calc R . .
C17 C -0.65040(15) -0.23875(13) 0.13581(9) 0.0175(2) Uani 1 1 d . . .
C18 C -0.52092(16) -0.13737(14) 0.09903(9) 0.0190(2) Uani 1 1 d . . .
H18 H -0.5193 -0.1633 0.0244 0.023 Uiso 1 1 calc R . .
C19 C -0.39380(15) 0.00256(13) 0.17325(9) 0.0173(2) Uani 1 1 d . . .
H19 H -0.3052 0.0719 0.1484 0.021 Uiso 1 1 calc R . .
C20 C -0.7926(2) -0.41786(18) -0.04413(11) 0.0360(3) Uani 1 1 d . . .
H20A H -0.8045 -0.3302 -0.0785 0.054 Uiso 1 1 calc R . .
H20B H -0.8962 -0.5166 -0.0828 0.054 Uiso 1 1 calc R . .
H20C H -0.6843 -0.4332 -0.0500 0.054 Uiso 1 1 calc R . .
C1G C 0.0702(2) 0.16483(19) 0.02426(14) 0.0420(4) Uani 1 1 d . . .
H1G H 0.1181 0.2786 0.0406 0.050 Uiso 1 1 calc R . .
C2G C 0.05545(19) 0.08652(19) 0.10915(12) 0.0348(3) Uani 1 1 d . . .
H2G H 0.0939 0.1459 0.1842 0.042 Uiso 1 1 calc R . .
H3G H -0.0265 -0.1329 0.1433 0.049 Uiso 1 1 calc R . .

loop_
_atom_site_aniso_label
_atom_site_aniso_U_11
_atom_site_aniso_U_22
_atom_site_aniso_U_33
_atom_site_aniso_U_23
_atom_site_aniso_U_13
_atom_site_aniso_U_12
O1 0.0175(4) 0.0154(4) 0.0150(4) 0.0022(3) 0.0062(3) 0.0047(3)
O2 0.0142(4) 0.0117(4) 0.0245(4) 0.0028(3) 0.0028(3) 0.0043(3)
O3 0.0220(4) 0.0182(4) 0.0207(4) -0.0006(3) 0.0045(3) -0.0013(4)
C1 0.0144(5) 0.0148(5) 0.0136(5) 0.0025(4) 0.0038(4) 0.0058(4)
C2 0.0179(6) 0.0150(5) 0.0196(5) 0.0043(4) 0.0053(4) 0.0065(5)
C3 0.0208(6) 0.0188(6) 0.0213(6) 0.0052(4) 0.0066(5) 0.0115(5)
C4 0.0154(5) 0.0233(6) 0.0207(6) 0.0033(5) 0.0048(4) 0.0094(5)
C5 0.0152(5) 0.0173(6) 0.0207(6) 0.0020(4) 0.0052(4) 0.0042(4)
C6 0.0171(5) 0.0131(5) 0.0147(5) 0.0016(4) 0.0042(4) 0.0069(4)
C7 0.0164(5) 0.0137(5) 0.0160(5) 0.0025(4) 0.0057(4) 0.0066(4)
C8 0.0169(6) 0.0180(6) 0.0231(6) 0.0057(4) 0.0058(4) 0.0067(5)
C9 0.0196(6) 0.0226(6) 0.0270(6) 0.0071(5) 0.0050(5) 0.0111(5)
C10 0.0265(6) 0.0173(6) 0.0256(6) 0.0069(5) 0.0073(5) 0.0129(5)
C11 0.0219(6) 0.0132(5) 0.0207(5) 0.0036(4) 0.0062(5) 0.0057(5)
C12 0.0151(5) 0.0157(5) 0.0153(5) 0.0017(4) 0.0033(4) 0.0067(4)
C13 0.0142(5) 0.0135(5) 0.0151(5) 0.0036(4) 0.0054(4) 0.0054(4)
C14 0.0132(5) 0.0128(5) 0.0169(5) 0.0033(4) 0.0029(4) 0.0063(4)
C15 0.0170(5) 0.0169(5) 0.0180(5) 0.0036(4) 0.0063(4) 0.0066(4)
C16 0.0165(5) 0.0165(6) 0.0230(6) 0.0057(4) 0.0080(4) 0.0043(5)
C17 0.0151(5) 0.0139(5) 0.0203(6) 0.0022(4) 0.0021(4) 0.0044(4)
C18 0.0213(6) 0.0185(6) 0.0153(5) 0.0034(4) 0.0043(4) 0.0063(5)
C19 0.0167(5) 0.0154(5) 0.0189(5) 0.0059(4) 0.0057(4) 0.0043(4)
C20 0.0332(8) 0.0317(8) 0.0241(7) -0.0060(6) 0.0095(6) -0.0069(6)
C1G 0.0485(10) 0.0306(8) 0.0405(8) 0.0063(6) 0.0118(7) 0.0092(7)
C2G 0.0320(8) 0.0433(9) 0.0241(7) 0.0010(6) 0.0068(6) 0.0120(7)
C3G 0.0470(9) 0.0450(9) 0.0303(7) 0.0175(7) 0.0125(7) 0.0148(7)

loop_
_atom_type_symbol
_atom_type_description
_atom_type_scat_dispersion_real
_atom_type_scat_dispersion_imag
_atom_type_scat_source
C C 0.0033 0.0016 'International Tables Vol C Tables 4.2.6.8 and 6.1.1.4'
H H 0.0000 0.0000 'International Tables Vol C Tables 4.2.6.8 and 6.1.1.4'
O O 0.0106 0.0060 'International Tables Vol C Tables 4.2.6.8 and 6.1.1.4'

loop_
_geom_angle_atom_site_label_1
_geom_angle_atom_site_label_2
_geom_angle_atom_site_label_3
_geom_angle
_geom_angle_site_symmetry_1
_geom_angle_site_symmetry_3
_geom_angle_publ_flag
O1 C13 C1 108.41(8) . . ?
O1 C13 C14 106.30(8) . . ?
O1 C13 C7 108.46(8) . . ?
O2 C12 C11 115.13(10) . . ?
O2 C12 C7 122.57(10) . . ?
O2 C6 C5 115.27(10) . . ?
O3 C17 C16 115.77(10) . . ?
O3 C17 C18 124.23(10) . . ?
O3 C20 H20A 109.5 . . ?
O3 C20 H20B 109.5 . . ?
O3 C20 H20C 109.5 . . ?
C1 C13 C14 112.48(9) . . ?
C1 C13 C7 109.40(9) . . ?
C1 C2 H2 119.3 . . ?
C1 C6 C5 122.38(10) . . ?
C1 C6 O2 122.33(10) . . ?
C2 C1 C13 121.48(10) . . ?
C2 C3 C4 119.90(10) . . ?
C2 C3 H3 120.0 . . ?
C3 C2 C1 121.36(11) . . ?
C3 C2 H2 119.3 . . ?
C3 C4 H4 120.0 . . ?
C4 C3 H3 120.0 . . ?
C4 C5 C6 119.07(11) . . ?
C4 C5 H5 120.5 . . ?
C5 C4 C3 120.05(10) . . ?
C5 C4 H4 120.0 . . ?
C6 C1 C13 121.00(9) . . ?
C6 C1 C2 117.22(10) . . ?
C6 C5 H5 120.5 . . ?
C7 C12 C11 122.30(10) . . ?
C7 C13 C14 111.62(9) . . ?
C7 C8 H8 119.4 . . ?
C8 C7 C13 121.75(10) . . ?
C8 C9 C10 119.92(11) . . ?
C8 C9 H9 120.0 . . ?
C9 C10 H10 120.0 . . ?
C9 C8 C7 121.24(11) . . ?
C9 C8 H8 119.4 . . ?
C10 C11 C12 119.18(11) . . ?
C10 C11 H11 120.4 . . ?
C10 C9 H9 120.0 . . ?
C11 C10 C9 120.03(11) . . ?
C11 C10 H10 120.0 . . ?
C12 C11 H11 120.4 . . ?
C12 C7 C13 120.77(10) . . ?
C12 C7 C8 117.26(10) . . ?
C12 O2 C6 118.19(9) . . ?
C13 O1 H1 107.1(10) . . ?
C14 C15 H15 119.8 . . ?
C14 C19 C18 121.58(10) . . ?
C14 C19 H19 119.2 . . ?
C15 C14 C13 121.95(10) . . ?
C15 C16 H16 119.8 . . ?
C16 C15 C14 120.47(10) . . ?
C16 C15 H15 119.8 . . ?
C16 C17 C18 119.99(10) . . ?
C17 C16 C15 120.38(11) . . ?
C17 C16 H16 119.8 . . ?
C17 C18 C19 119.02(10) . . ?
C17 C18 H18 120.5 . . ?
C17 O3 C20 117.27(9) . . ?
C18 C19 H19 119.2 . . ?
C19 C14 C13 119.51(10) . . ?
C19 C14 C15 118.53(10) . . ?
C19 C18 H18 120.5 . . ?
H20A C20 H20B 109.5 . . ?
H20A C20 H20C 109.5 . . ?
H20B C20 H20C 109.5 . . ?
C1G C2G C3G 119.70(14) . . ?
C1G C2G H2G 120.2 . . ?
C1G C3G H3G 119.9 2 . ?
C2G C1G C3G 120.17(15) . 2 ?
C2G C1G H1G 119.9 . . ?
C2G C3G C1G 120.13(14) . 2 ?
C2G C3G H3G 119.9 . . ?
C3G C1G H1G 119.9 2 . ?
C3G C2G H2G 120.2 . . ?

loop_
_geom_bond_atom_site_label_1
_geom_bond_atom_site_label_2
_geom_bond_distance
_geom_bond_site_symmetry_2
_geom_bond_publ_flag
O1 C13 1.4498(12) . ?
O1 H1 0.950(7) . ?
O2 C12 1.3871(13) . ?
O2 C6 1.3894(13) . ?
O3 C17 1.3726(13) . ?
O3 C20 1.4241(15) . ?
C1 C2 1.3988(15) . ?
C1 C6 1.3892(16) . ?
C2 H2 0.9500 . ?
C3 C2 1.3856(16) . ?
C3 C4 1.3922(17) . ?
C3 H3 0.9500 . ?
C4 H4 0.9500 . ?
C5 C4 1.3825(16) . ?
C5 H5 0.9500 . ?
C6 C5 1.3917(16) . ?
C7 C12 1.3873(16) . ?
C7 C8 1.4017(16) . ?
C8 C9 1.3854(16) . ?
C8 H8 0.9500 . ?
C9 H9 0.9500 . ?
C10 C9 1.3934(18) . ?
C10 H10 0.9500 . ?
C11 C10 1.3797(17) . ?
C11 C12 1.3931(15) . ?
C11 H11 0.9500 . ?
C13 C1 1.5211(15) . ?
C13 C7 1.5241(14) . ?
C14 C13 1.5255(15) . ?
C14 C15 1.3945(15) . ?
C14 C19 1.3893(15) . ?
C15 H15 0.9500 . ?
C16 C15 1.3875(16) . ?
C16 C17 1.3870(16) . ?
C16 H16 0.9500 . ?
C17 C18 1.3926(16) . ?
C18 H18 0.9500 . ?
C19 C18 1.3928(16) . ?
C19 H19 0.9500 . ?
C20 H20A 0.9800 . ?
C20 H20B 0.9800 . ?
C20 H20C 0.9800 . ?
C1G C3G 1.384(2) 2 ?
C1G H1G 0.9500 . ?
C2G C1G 1.375(2) . ?
C2G C3G 1.377(2) . ?
C2G H2G 0.9500 . ?
C3G C1G 1.384(2) 2 ?
C3G H3G 0.9500 . ?

loop_
_geom_hbond_atom_site_label_D
_geom_hbond_atom_site_label_H
_geom_hbond_atom_site_label_A
_geom_hbond_distance_DH
_geom_hbond_distance_HA
_geom_hbond_distance_DA
_geom_hbond_angle_DHA
_geom_hbond_site_symmetry_A
O1 H1 O2 0.950(7) 1.916(7) 2.8652(11) 176.8(15) 2_566

loop_
_geom_torsion_atom_site_label_1
_geom_torsion_atom_site_label_2
_geom_torsion_atom_site_label_3
_geom_torsion_atom_site_label_4
_geom_torsion
_geom_torsion_site_symmetry_1
_geom_torsion_site_symmetry_2
_geom_torsion_site_symmetry_3
_geom_torsion_site_symmetry_4
_geom_torsion_publ_flag
O1 C13 C1 C2 78.23(12) . . . . ?
O1 C13 C1 C6 -95.30(11) . . . . ?
O1 C13 C7 C12 94.65(11) . . . . ?
O1 C13 C7 C8 -79.75(12) . . . . ?
O2 C6 C5 C4 178.65(10) . . . . ?
O3 C17 C18 C19 -179.94(10) . . . . ?
C1 C13 C7 C12 -23.42(14) . . . . ?
C1 C13 C7 C8 162.18(10) . . . . ?
C1 C6 C5 C4 -0.40(17) . . . . ?
C2 C1 C6 C5 -0.95(16) . . . . ?
C2 C1 C6 O2 -179.93(9) . . . . ?
C2 C3 C4 C5 -0.97(17) . . . . ?
C4 C3 C2 C1 -0.43(17) . . . . ?
C6 C1 C2 C3 1.36(16) . . . . ?
C6 C5 C4 C3 1.37(17) . . . . ?
C6 O2 C12 C11 -168.46(9) . . . . ?
C6 O2 C12 C7 12.08(15) . . . . ?
C7 C13 C1 C2 -163.67(10) . . . . ?
C7 C13 C1 C6 22.81(14) . . . . ?
C7 C8 C9 C10 0.69(18) . . . . ?
C8 C7 C12 C11 2.64(17) . . . . ?
C8 C7 C12 O2 -177.93(10) . . . . ?
C10 C11 C12 C7 -0.80(17) . . . . ?
C10 C11 C12 O2 179.74(10) . . . . ?
C11 C10 C9 C8 1.25(18) . . . . ?
C12 C11 C10 C9 -1.20(18) . . . . ?
C12 C7 C8 C9 -2.57(17) . . . . ?
C12 O2 C6 C1 -12.74(15) . . . . ?
C12 O2 C6 C5 168.21(9) . . . . ?
C13 C1 C2 C3 -172.40(10) . . . . ?
C13 C1 C6 C5 172.84(10) . . . . ?
C13 C1 C6 O2 -6.14(16) . . . . ?
C13 C14 C15 C16 177.37(10) . . . . ?
C13 C14 C19 C18 -177.29(10) . . . . ?
C13 C7 C12 C11 -172.01(10) . . . . ?
C13 C7 C12 O2 7.42(16) . . . . ?
C13 C7 C8 C9 172.02(10) . . . . ?
C14 C13 C1 C2 -39.02(14) . . . . ?
C14 C13 C1 C6 147.46(10) . . . . ?
C14 C13 C7 C12 -148.56(10) . . . . ?
C14 C13 C7 C8 37.03(14) . . . . ?
C14 C19 C18 C17 -0.11(17) . . . . ?
C15 C14 C13 C1 120.59(11) . . . . ?
C15 C14 C13 C7 -115.99(11) . . . . ?
C15 C14 C13 O1 2.09(13) . . . . ?
C15 C14 C19 C18 1.28(17) . . . . ?
C15 C16 C17 C18 1.30(17) . . . . ?
C15 C16 C17 O3 -179.84(10) . . . . ?
C16 C17 C18 C19 -1.19(17) . . . . ?
C17 C16 C15 C14 -0.11(17) . . . . ?
C19 C14 C13 C1 -60.89(13) . . . . ?
C19 C14 C13 C7 62.53(13) . . . . ?
C19 C14 C13 O1 -179.39(9) . . . . ?
C19 C14 C15 C16 -1.17(16) . . . . ?
C20 O3 C17 C16 176.85(11) . . . . ?
C20 O3 C17 C18 -4.35(17) . . . . ?
C1G C2G C3G C1G 0.5(3) . . . 2 ?
C3G C2G C1G C3G -0.5(3) . . . 2 ?
